data_7239448
loop_
_publ_author_name
'Titov, Alexey A.'
'Filippov, Oleg A.'
'Guseva, Ekaterina A.'
'Smol'yakov, Alexander F.'
'Dolgushin, Fedor M.'
'Epstein, Lina M.'
'Belsky, Vitaly K.'
'Shubina, Elena S.'

_publ_section_title
;
 Role of basic sites of substituted ferrocenes in interaction with the
 trinuclear 3,5-bis(trifluoromethyl)pyrazolates: thermodynamics and
 structure of complexes
;
_journal_issue 16
_journal_name_full 'RSC Advances'
_journal_page_first 8350
_journal_paper_doi 10.1039/c3ra47040g
_journal_volume 4
_journal_year 2014
_chemical_formula_moiety 'C39 H27 Cu3 F18 Fe2 N6 O2'
_chemical_formula_sum 'C39 H27 Cu3 F18 Fe2 N6 O2'
_chemical_formula_weight 1255.99
_space_group_IT_number 61
_space_group_name_Hall '-P 2ac 2ab'
_space_group_name_H-M_alt 'P b c a'
_symmetry_cell_setting orthorhombic
_symmetry_space_group_name_Hall '-P 2ac 2ab'
_symmetry_space_group_name_H-M 'P b c a'
_atom_sites_solution_hydrogens geom
_atom_sites_solution_primary direct
_atom_sites_solution_secondary difmap
_audit_creation_method SHELXL-97
_cell_angle_alpha 90.00
_cell_angle_beta 90.00
_cell_angle_gamma 90.00
_cell_formula_units_Z 8
_cell_length_a 11.5920(11)
_cell_length_b 16.9249(16)
_cell_length_c 44.395(4)
_cell_measurement_reflns_used 9913
_cell_measurement_temperature 100(2)
_cell_measurement_theta_max 27.07
_cell_measurement_theta_min 2.32
_cell_volume 8710.0(14)
_computing_cell_refinement 'Bruker SAINT'
_computing_data_collection 'Bruker APEX2'
_computing_data_reduction 'Bruker SAINT'
_computing_molecular_graphics 'Bruker SHELXTL'
_computing_publication_material 'Bruker SHELXTL'
_computing_structure_refinement 'SHELXL-97 (Sheldrick, 1997)'
_computing_structure_solution 'SHELXS-97 (Sheldrick, 1990)'
_diffrn_ambient_temperature 100(2)
_diffrn_measured_fraction_theta_full 0.996
_diffrn_measured_fraction_theta_max 0.996
_diffrn_measurement_device_type 'Bruker APEX-II CCD'
_diffrn_measurement_method '\f and \w scans'
_diffrn_radiation_monochromator graphite
_diffrn_radiation_source 'fine-focus sealed tube'
_diffrn_radiation_type MoK\a
_diffrn_radiation_wavelength 0.71073
_diffrn_reflns_av_R_equivalents 0.0892
_diffrn_reflns_av_sigmaI/netI 0.0554
_diffrn_reflns_limit_h_max 14
_diffrn_reflns_limit_h_min -14
_diffrn_reflns_limit_k_max 21
_diffrn_reflns_limit_k_min -21
_diffrn_reflns_limit_l_max 56
_diffrn_reflns_limit_l_min -56
_diffrn_reflns_number 76269
_diffrn_reflns_theta_full 27.00
_diffrn_reflns_theta_max 27.00
_diffrn_reflns_theta_min 1.83
_diffrn_standards_number 0
_exptl_absorpt_coefficient_mu 2.213
_exptl_absorpt_correction_T_max 0.826
_exptl_absorpt_correction_T_min 0.642
_exptl_absorpt_correction_type multi-scan
_exptl_absorpt_process_details SADABS
_exptl_crystal_colour red
_exptl_crystal_density_diffrn 1.916
_exptl_crystal_density_method 'not measured'
_exptl_crystal_description Prism
_exptl_crystal_F_000 4960
_exptl_crystal_size_max 0.24
_exptl_crystal_size_mid 0.21
_exptl_crystal_size_min 0.09
_refine_diff_density_max 0.907
_refine_diff_density_min -0.862
_refine_diff_density_rms 0.098
_refine_ls_extinction_method none
_refine_ls_goodness_of_fit_ref 1.052
_refine_ls_hydrogen_treatment constr
_refine_ls_matrix_type full
_refine_ls_number_parameters 642
_refine_ls_number_reflns 9481
_refine_ls_number_restraints 0
_refine_ls_restrained_S_all 1.052
_refine_ls_R_factor_all 0.0837
_refine_ls_R_factor_gt 0.0493
_refine_ls_shift/su_max 0.001
_refine_ls_shift/su_mean 0.000
_refine_ls_structure_factor_coef Fsqd
_refine_ls_weighting_details 'calc w=1/[\s^2^(Fo^2^)+(0.0432P)^2^+10.2222P] where P=(Fo^2^+2Fc^2^)/3'
_refine_ls_weighting_scheme calc
_refine_ls_wR_factor_gt 0.0977
_refine_ls_wR_factor_ref 0.1103
_reflns_number_gt 6653
_reflns_number_total 9481
_reflns_threshold_expression >2sigma(I)
_cod_data_source_file c3ra47040g.txt
_cod_data_source_block cu_acfc
_cod_depositor_comments
;
The following automatic conversions were performed:

data item '_symmetry_cell_setting' value 'Orthorhombic' was changed
to 'orthorhombic' in accordance with the
/home/saulius/struct/COD-crude-data/automatic-downloads/DataCite-retrospective/RSC/depositions/lib/dictionaries/cif_core.dic
dictionary named 'cif_core.dic' version 2.4.2 last updated on
2011-04-26.

Automatic conversion script
Id: cif_fix_values 6909 2019-04-08 15:41:33Z antanas 
;
_cod_database_code 7239448

loop_
_symmetry_equiv_pos_as_xyz
'x, y, z'
'-x+1/2, -y, z+1/2'
'-x, y+1/2, -z+1/2'
'x+1/2, -y+1/2, -z'
'-x, -y, -z'
'x-1/2, y, -z-1/2'
'x, -y-1/2, z-1/2'
'-x-1/2, y-1/2, z'

loop_
_atom_site_label
_atom_site_type_symbol
_atom_site_fract_x
_atom_site_fract_y
_atom_site_fract_z
_atom_site_U_iso_or_equiv
_atom_site_adp_type
_atom_site_occupancy
_atom_site_symmetry_multiplicity
_atom_site_calc_flag
_atom_site_refinement_flags
_atom_site_disorder_assembly
_atom_site_disorder_group
Cu1 Cu 0.16930(5) 0.44034(3) 0.090363(11) 0.02933(14) Uani 1 1 d . . .
Cu2 Cu 0.19137(4) 0.38158(3) 0.158202(11) 0.02532(13) Uani 1 1 d . . .
Cu3 Cu 0.39712(4) 0.47157(3) 0.126604(11) 0.02620(13) Uani 1 1 d . . .
F1 F -0.0673(3) 0.46783(18) 0.05995(7) 0.0681(11) Uani 1 1 d . . .
F2 F -0.2219(3) 0.4028(2) 0.06822(7) 0.0684(10) Uani 1 1 d . . .
F3 F -0.0750(3) 0.34686(17) 0.04914(6) 0.0539(9) Uani 1 1 d . . .
F4 F -0.0094(3) 0.32866(19) 0.19754(6) 0.0527(8) Uani 1 1 d . . .
F5 F -0.0232(3) 0.21947(19) 0.17537(7) 0.0696(11) Uani 1 1 d . . .
F6 F -0.1738(2) 0.2875(2) 0.18280(7) 0.0659(10) Uani 1 1 d . . .
F7 F 0.3380(3) 0.3128(2) 0.25358(6) 0.0626(10) Uani 1 1 d . . .
F8 F 0.2313(2) 0.27442(15) 0.21735(5) 0.0343(6) Uani 1 1 d . . .
F9 F 0.1978(3) 0.38454(18) 0.23842(7) 0.0669(11) Uani 1 1 d . . .
F10 F 0.6605(3) 0.4426(2) 0.15203(8) 0.0619(9) Uani 1 1 d . . .
F11 F 0.6963(3) 0.4610(2) 0.19830(8) 0.0786(12) Uani 1 1 d . . .
F12 F 0.6086(3) 0.54871(17) 0.17280(9) 0.0652(10) Uani 1 1 d . . .
F13 F 0.6380(3) 0.5315(2) 0.09118(10) 0.0784(12) Uani 1 1 d . . .
F14 F 0.6239(3) 0.6259(3) 0.06016(9) 0.0941(14) Uani 1 1 d . . .
F15 F 0.5519(3) 0.6355(2) 0.10385(8) 0.0657(10) Uani 1 1 d . . .
N1 N 0.0412(3) 0.3921(2) 0.10897(8) 0.0262(8) Uani 1 1 d . . .
N2 N 0.0522(3) 0.3629(2) 0.13753(7) 0.0248(8) Uani 1 1 d . . .
N3 N 0.3279(3) 0.3974(2) 0.18023(7) 0.0236(8) Uani 1 1 d . . .
N4 N 0.4179(3) 0.4327(2) 0.16617(7) 0.0222(8) Uani 1 1 d . . .
N5 N 0.3853(3) 0.5117(2) 0.08724(7) 0.0256(8) Uani 1 1 d . . .
N6 N 0.2921(3) 0.4922(2) 0.07047(8) 0.0271(8) Uani 1 1 d . . .
C1 C -0.0678(4) 0.3783(2) 0.10033(10) 0.0276(10) Uani 1 1 d . . .
C2 C -0.1295(4) 0.3408(3) 0.12285(10) 0.0293(10) Uani 1 1 d . . .
H2A H -0.2080 0.3246 0.1226 0.035 Uiso 1 1 calc R . .
C3 C -0.0497(3) 0.3326(2) 0.14571(9) 0.0230(9) Uani 1 1 d . . .
C4 C 0.3629(4) 0.3774(2) 0.20810(9) 0.0240(9) Uani 1 1 d . . .
C5 C 0.4748(4) 0.4003(2) 0.21272(10) 0.0280(10) Uani 1 1 d . . .
H5A H 0.5199 0.3939 0.2304 0.034 Uiso 1 1 calc R . .
C6 C 0.5070(4) 0.4347(2) 0.18580(10) 0.0254(9) Uani 1 1 d . . .
C7 C 0.4571(4) 0.5534(2) 0.06916(10) 0.0289(10) Uani 1 1 d . . .
C8 C 0.4115(4) 0.5611(2) 0.04071(10) 0.0351(12) Uani 1 1 d . . .
H8A H 0.4436 0.5876 0.0238 0.042 Uiso 1 1 calc R . .
C9 C 0.3081(4) 0.5211(2) 0.04257(9) 0.0318(11) Uani 1 1 d . A .
C10 C -0.1075(4) 0.3987(3) 0.06977(11) 0.0349(11) Uani 1 1 d . . .
C11 C -0.0646(4) 0.2928(3) 0.17502(10) 0.0315(11) Uani 1 1 d . . .
C12 C 0.2833(4) 0.3375(3) 0.22942(10) 0.0300(10) Uani 1 1 d . . .
C13 C 0.6177(4) 0.4719(3) 0.17755(12) 0.0376(12) Uani 1 1 d . . .
C14 C 0.5675(4) 0.5860(3) 0.08101(11) 0.0379(12) Uani 1 1 d . . .
C15 C 0.2224(5) 0.5082(3) 0.01841(10) 0.0407(13) Uani 1 1 d . . .
Fe1 Fe -0.01558(5) 0.61774(4) 0.196620(14) 0.02553(15) Uani 1 1 d . . .
O1 O 0.1945(3) 0.52541(17) 0.13985(6) 0.0297(7) Uani 1 1 d . . .
C16 C 0.2873(4) 0.6332(3) 0.16437(12) 0.0430(13) Uani 1 1 d . . .
H16A H 0.3553 0.6188 0.1525 0.065 Uiso 1 1 calc R . .
H16B H 0.2999 0.6188 0.1855 0.065 Uiso 1 1 calc R . .
H16C H 0.2743 0.6903 0.1629 0.065 Uiso 1 1 calc R . .
C17 C 0.1839(4) 0.5901(3) 0.15253(9) 0.0273(10) Uani 1 1 d . . .
C18 C 0.0707(4) 0.6257(2) 0.15688(9) 0.0249(9) Uani 1 1 d . . .
C19 C -0.0380(4) 0.5870(3) 0.15237(10) 0.0312(11) Uani 1 1 d . . .
H19A H -0.0496 0.5322 0.1444 0.037 Uiso 1 1 calc R . .
C20 C -0.1258(4) 0.6402(3) 0.16123(11) 0.0405(13) Uani 1 1 d . . .
H20A H -0.2106 0.6291 0.1610 0.049 Uiso 1 1 calc R . .
C21 C -0.0735(4) 0.7112(3) 0.17126(11) 0.0346(11) Uani 1 1 d . . .
H21A H -0.1149 0.7588 0.1791 0.042 Uiso 1 1 calc R . .
C22 C 0.0468(4) 0.7024(2) 0.16894(9) 0.0257(9) Uani 1 1 d . . .
H22A H 0.1056 0.7431 0.1744 0.031 Uiso 1 1 calc R . .
C23 C 0.0729(5) 0.5462(3) 0.22527(11) 0.0471(14) Uani 1 1 d . . .
H23A H 0.1447 0.5162 0.2203 0.057 Uiso 1 1 calc R . .
C24 C -0.0395(5) 0.5186(3) 0.22174(11) 0.0465(14) Uani 1 1 d . . .
H24A H -0.0620 0.4654 0.2138 0.056 Uiso 1 1 calc R . .
C25 C -0.1155(5) 0.5779(3) 0.23110(12) 0.0502(14) Uani 1 1 d . . .
H25A H -0.2016 0.5747 0.2312 0.060 Uiso 1 1 calc R . .
C26 C -0.0480(5) 0.6431(3) 0.24085(11) 0.0464(14) Uani 1 1 d . . .
H26A H -0.0785 0.6943 0.2488 0.056 Uiso 1 1 calc R . .
C27 C 0.0683(5) 0.6237(3) 0.23714(11) 0.0451(13) Uani 1 1 d . . .
H27A H 0.1358 0.6582 0.2421 0.054 Uiso 1 1 calc R . .
Fe2 Fe 0.52042(5) 0.25082(3) 0.053803(13) 0.02348(14) Uani 1 1 d . . .
O2 O 0.3121(3) 0.33431(18) 0.11042(7) 0.0338(8) Uani 1 1 d . . .
C28 C 0.2203(4) 0.2264(3) 0.08600(13) 0.0516(15) Uani 1 1 d . . .
H28A H 0.1499 0.2524 0.0931 0.077 Uiso 1 1 calc R . .
H28B H 0.2219 0.1718 0.0933 0.077 Uiso 1 1 calc R . .
H28C H 0.2215 0.2266 0.0639 0.077 Uiso 1 1 calc R . .
C29 C 0.3229(4) 0.2695(3) 0.09764(10) 0.0318(11) Uani 1 1 d . . .
C30 C 0.4365(4) 0.2348(3) 0.09291(9) 0.0300(10) Uani 1 1 d . . .
C31 C 0.5446(4) 0.2728(3) 0.09843(10) 0.0312(11) Uani 1 1 d . . .
H31A H 0.5561 0.3258 0.1079 0.037 Uiso 1 1 calc R . .
C32 C 0.6329(5) 0.2215(3) 0.08763(11) 0.0399(12) Uani 1 1 d . . .
H32A H 0.7174 0.2333 0.0878 0.048 Uiso 1 1 calc R . .
C33 C 0.5819(4) 0.1522(3) 0.07601(11) 0.0399(12) Uani 1 1 d . . .
H33A H 0.6237 0.1068 0.0666 0.048 Uiso 1 1 calc R . .
C34 C 0.4620(5) 0.1595(3) 0.07899(10) 0.0360(12) Uani 1 1 d . . .
H34A H 0.4036 0.1195 0.0724 0.043 Uiso 1 1 calc R . .
C35 C 0.4263(4) 0.3247(3) 0.02704(10) 0.0367(12) Uani 1 1 d . . .
H35A H 0.3512 0.3498 0.0326 0.044 Uiso 1 1 calc R . .
C36 C 0.5353(5) 0.3566(3) 0.03242(10) 0.0366(12) Uani 1 1 d . . .
H36A H 0.5518 0.4086 0.0422 0.044 Uiso 1 1 calc R . .
C37 C 0.6182(5) 0.3028(3) 0.02128(11) 0.0400(12) Uani 1 1 d . . .
H37A H 0.7038 0.3100 0.0218 0.048 Uiso 1 1 calc R . .
C38 C 0.5587(5) 0.2369(3) 0.00925(11) 0.0422(13) Uani 1 1 d . . .
H38A H 0.5944 0.1893 -0.0003 0.051 Uiso 1 1 calc R . .
C39 C 0.4394(5) 0.2512(3) 0.01301(10) 0.0383(12) Uani 1 1 d . . .
H39A H 0.3755 0.2151 0.0067 0.046 Uiso 1 1 calc R . .
F16 F 0.2849(5) 0.4990(3) -0.00867(11) 0.0513(14) Uani 0.65 1 d P A 1
F17 F 0.1589(5) 0.5682(3) 0.01520(15) 0.0582(19) Uani 0.65 1 d P A 1
F18 F 0.1659(9) 0.4403(6) 0.02322(11) 0.0355(14) Uani 0.65 1 d P A 1
F16R F 0.2373(10) 0.5356(7) -0.0074(2) 0.0513(14) Uani 0.35 1 d P A 2
F17R F 0.1048(11) 0.5444(7) 0.0237(3) 0.0582(19) Uani 0.35 1 d P A 2
F18R F 0.1834(19) 0.4389(13) 0.0136(3) 0.0355(14) Uani 0.35 1 d P A 2

loop_
_atom_site_aniso_label
_atom_site_aniso_U_11
_atom_site_aniso_U_22
_atom_site_aniso_U_33
_atom_site_aniso_U_23
_atom_site_aniso_U_13
_atom_site_aniso_U_12
Cu1 0.0381(3) 0.0335(3) 0.0164(3) 0.0036(2) -0.0027(2) -0.0133(3)
Cu2 0.0231(3) 0.0372(3) 0.0156(2) 0.0015(2) -0.0025(2) -0.0127(2)
Cu3 0.0259(3) 0.0331(3) 0.0196(3) 0.0033(2) 0.0027(2) -0.0074(2)
F1 0.108(3) 0.0410(19) 0.055(2) 0.0129(15) -0.044(2) -0.0145(19)
F2 0.043(2) 0.108(3) 0.054(2) 0.0009(19) -0.0239(16) 0.0208(19)
F3 0.084(2) 0.0529(19) 0.0247(15) -0.0131(13) -0.0169(15) 0.0212(17)
F4 0.058(2) 0.076(2) 0.0246(15) 0.0037(14) -0.0024(14) -0.0350(17)
F5 0.110(3) 0.046(2) 0.052(2) 0.0161(16) 0.028(2) 0.015(2)
F6 0.0197(15) 0.134(3) 0.0446(19) 0.014(2) 0.0094(13) -0.0174(17)
F7 0.080(2) 0.084(2) 0.0230(15) 0.0223(15) -0.0193(15) -0.0319(19)
F8 0.0349(15) 0.0420(16) 0.0262(13) -0.0008(12) 0.0028(11) -0.0131(12)
F9 0.092(3) 0.0469(19) 0.062(2) 0.0067(16) 0.057(2) 0.0160(18)
F10 0.0342(17) 0.081(2) 0.070(2) -0.0118(19) 0.0196(16) -0.0109(16)
F11 0.0334(18) 0.123(3) 0.080(3) 0.028(2) -0.0299(17) -0.0282(19)
F12 0.0361(18) 0.0388(19) 0.121(3) 0.0058(18) 0.0057(19) -0.0155(14)
F13 0.0397(19) 0.054(2) 0.142(4) 0.011(2) -0.009(2) 0.0053(17)
F14 0.085(3) 0.128(4) 0.070(3) 0.034(2) 0.014(2) -0.066(3)
F15 0.0420(19) 0.074(2) 0.081(3) -0.038(2) -0.0007(17) -0.0080(17)
N1 0.031(2) 0.028(2) 0.0199(18) -0.0030(15) -0.0061(15) -0.0079(16)
N2 0.0257(19) 0.031(2) 0.0178(17) -0.0021(15) 0.0007(15) -0.0075(16)
N3 0.0236(19) 0.027(2) 0.0197(18) 0.0025(15) -0.0024(15) -0.0076(15)
N4 0.0198(18) 0.0250(19) 0.0216(18) 0.0005(15) -0.0008(14) -0.0045(15)
N5 0.037(2) 0.0228(19) 0.0176(17) 0.0008(14) 0.0048(16) 0.0018(16)
N6 0.042(2) 0.0205(19) 0.0188(18) -0.0011(14) 0.0036(16) -0.0083(16)
C1 0.032(2) 0.026(2) 0.025(2) -0.0112(19) -0.0090(19) -0.0009(19)
C2 0.019(2) 0.034(3) 0.035(3) -0.012(2) -0.0047(19) 0.0012(19)
C3 0.018(2) 0.029(2) 0.023(2) -0.0077(18) 0.0019(17) -0.0050(18)
C4 0.030(2) 0.027(2) 0.015(2) -0.0030(17) -0.0033(17) -0.0006(19)
C5 0.028(2) 0.030(2) 0.026(2) -0.0053(19) -0.0088(19) -0.0008(19)
C6 0.023(2) 0.024(2) 0.030(2) -0.0065(19) -0.0036(18) -0.0039(18)
C7 0.038(3) 0.018(2) 0.030(2) -0.0038(18) 0.015(2) -0.0012(19)
C8 0.061(3) 0.019(2) 0.026(2) 0.0021(19) 0.019(2) -0.004(2)
C9 0.063(3) 0.012(2) 0.020(2) -0.0002(17) 0.008(2) -0.006(2)
C10 0.038(3) 0.030(3) 0.036(3) -0.004(2) -0.017(2) -0.001(2)
C11 0.024(2) 0.041(3) 0.030(2) -0.007(2) 0.008(2) -0.013(2)
C12 0.034(3) 0.038(3) 0.018(2) 0.002(2) 0.0004(19) 0.000(2)
C13 0.022(2) 0.043(3) 0.048(3) -0.001(2) -0.007(2) -0.004(2)
C14 0.037(3) 0.031(3) 0.045(3) 0.006(2) 0.015(2) -0.007(2)
C15 0.082(4) 0.022(3) 0.018(2) 0.0057(19) 0.000(2) -0.004(3)
Fe1 0.0213(3) 0.0267(3) 0.0286(3) 0.0066(3) 0.0031(3) -0.0010(3)
O1 0.0385(18) 0.0325(18) 0.0180(15) -0.0027(13) 0.0031(13) -0.0060(14)
C16 0.026(3) 0.052(3) 0.052(3) -0.021(3) 0.007(2) -0.005(2)
C17 0.029(2) 0.035(3) 0.018(2) -0.0001(19) 0.0026(18) -0.003(2)
C18 0.028(2) 0.028(2) 0.019(2) 0.0057(18) -0.0018(18) -0.0068(19)
C19 0.036(3) 0.030(3) 0.028(2) 0.0070(19) -0.011(2) -0.010(2)
C20 0.022(2) 0.050(3) 0.050(3) 0.014(3) -0.013(2) -0.003(2)
C21 0.031(3) 0.027(3) 0.046(3) 0.011(2) -0.006(2) 0.000(2)
C22 0.025(2) 0.025(2) 0.027(2) 0.0040(18) -0.0026(18) -0.0049(18)
C23 0.057(4) 0.052(4) 0.032(3) 0.020(2) 0.009(3) 0.020(3)
C24 0.071(4) 0.035(3) 0.033(3) 0.011(2) 0.011(3) -0.007(3)
C25 0.047(3) 0.060(4) 0.043(3) 0.008(3) 0.024(3) -0.007(3)
C26 0.060(4) 0.045(3) 0.034(3) -0.001(2) 0.010(3) 0.006(3)
C27 0.049(3) 0.057(4) 0.028(3) 0.014(2) -0.005(2) -0.009(3)
Fe2 0.0279(3) 0.0198(3) 0.0228(3) 0.0009(2) -0.0027(3) -0.0003(3)
O2 0.0385(19) 0.0372(19) 0.0257(17) -0.0036(14) 0.0040(14) -0.0148(15)
C28 0.040(3) 0.053(3) 0.062(4) -0.022(3) 0.015(3) -0.022(3)
C29 0.041(3) 0.034(3) 0.020(2) 0.0022(19) 0.008(2) -0.017(2)
C30 0.045(3) 0.026(2) 0.019(2) 0.0057(18) -0.002(2) -0.009(2)
C31 0.043(3) 0.025(2) 0.025(2) 0.0035(19) -0.014(2) -0.004(2)
C32 0.044(3) 0.031(3) 0.045(3) 0.004(2) -0.022(2) 0.000(2)
C33 0.048(3) 0.028(3) 0.043(3) 0.004(2) -0.017(2) 0.003(2)
C34 0.056(3) 0.024(3) 0.028(2) 0.005(2) -0.008(2) -0.010(2)
C35 0.045(3) 0.041(3) 0.024(2) 0.008(2) 0.002(2) 0.013(2)
C36 0.060(4) 0.027(3) 0.022(2) 0.0011(19) 0.012(2) -0.001(2)
C37 0.044(3) 0.043(3) 0.033(3) 0.002(2) 0.018(2) 0.004(2)
C38 0.062(4) 0.035(3) 0.029(3) -0.005(2) 0.007(2) 0.017(3)
C39 0.050(3) 0.044(3) 0.021(2) 0.000(2) -0.008(2) -0.003(3)
F16 0.072(4) 0.067(5) 0.0157(17) -0.010(3) 0.011(2) -0.009(3)
F17 0.073(5) 0.033(4) 0.069(4) -0.013(3) -0.040(4) 0.015(3)
F18 0.052(4) 0.0404(18) 0.014(4) 0.009(4) -0.003(4) -0.016(2)
F16R 0.072(4) 0.067(5) 0.0157(17) -0.010(3) 0.011(2) -0.009(3)
F17R 0.073(5) 0.033(4) 0.069(4) -0.013(3) -0.040(4) 0.015(3)
F18R 0.052(4) 0.0404(18) 0.014(4) 0.009(4) -0.003(4) -0.016(2)

loop_
_atom_type_symbol
_atom_type_description
_atom_type_scat_dispersion_real
_atom_type_scat_dispersion_imag
_atom_type_scat_source
C C 0.0033 0.0016 'International Tables Vol C Tables 4.2.6.8 and 6.1.1.4'
H H 0.0000 0.0000 'International Tables Vol C Tables 4.2.6.8 and 6.1.1.4'
N N 0.0061 0.0033 'International Tables Vol C Tables 4.2.6.8 and 6.1.1.4'
O O 0.0106 0.0060 'International Tables Vol C Tables 4.2.6.8 and 6.1.1.4'
F F 0.0171 0.0103 'International Tables Vol C Tables 4.2.6.8 and 6.1.1.4'
Fe Fe 0.3463 0.8444 'International Tables Vol C Tables 4.2.6.8 and 6.1.1.4'
Cu Cu 0.3201 1.2651 'International Tables Vol C Tables 4.2.6.8 and 6.1.1.4'

loop_
_geom_angle_atom_site_label_1
_geom_angle_atom_site_label_2
_geom_angle_atom_site_label_3
_geom_angle
N1 Cu1 N6 176.84(16)
N1 Cu1 O2 93.03(13)
N6 Cu1 O2 90.06(13)
N1 Cu1 O1 87.62(12)
N6 Cu1 O1 92.98(12)
O2 Cu1 O1 91.21(9)
N3 Cu2 N2 177.46(15)
N3 Cu2 O1 91.04(12)
N2 Cu2 O1 90.96(13)
N3 Cu2 O2 90.85(13)
N2 Cu2 O2 90.66(12)
O1 Cu2 O2 91.41(9)
N5 Cu3 N4 176.79(15)
N5 Cu3 O1 91.01(13)
N4 Cu3 O1 91.55(12)
N5 Cu3 O2 92.17(13)
N4 Cu3 O2 89.68(12)
O1 Cu3 O2 91.90(10)
C1 N1 N2 106.9(3)
C1 N1 Cu1 133.8(3)
N2 N1 Cu1 119.3(3)
C3 N2 N1 107.9(3)
C3 N2 Cu2 133.5(3)
N1 N2 Cu2 118.1(3)
C4 N3 N4 107.6(3)
C4 N3 Cu2 134.2(3)
N4 N3 Cu2 118.1(2)
C6 N4 N3 107.6(3)
C6 N4 Cu3 133.4(3)
N3 N4 Cu3 118.9(2)
N6 N5 C7 107.0(3)
N6 N5 Cu3 118.8(3)
C7 N5 Cu3 133.9(3)
C9 N6 N5 108.0(4)
C9 N6 Cu1 134.6(3)
N5 N6 Cu1 117.2(3)
N1 C1 C2 111.1(4)
N1 C1 C10 121.1(4)
C2 C1 C10 127.7(4)
C3 C2 C1 103.4(4)
C3 C2 H2A 128.3
C1 C2 H2A 128.3
N2 C3 C2 110.7(4)
N2 C3 C11 121.1(4)
C2 C3 C11 128.1(4)
N3 C4 C5 110.7(4)
N3 C4 C12 120.9(4)
C5 C4 C12 128.5(4)
C4 C5 C6 104.2(4)
C4 C5 H5A 127.9
C6 C5 H5A 127.9
N4 C6 C5 109.9(4)
N4 C6 C13 121.0(4)
C5 C6 C13 129.1(4)
N5 C7 C8 110.9(4)
N5 C7 C14 120.8(4)
C8 C7 C14 128.3(4)
C7 C8 C9 103.5(4)
C7 C8 H8A 128.3
C9 C8 H8A 128.3
N6 C9 C8 110.7(4)
N6 C9 C15 121.5(4)
C8 C9 C15 127.8(4)
F3 C10 F2 106.4(4)
F3 C10 F1 104.8(4)
F2 C10 F1 106.6(4)
F3 C10 C1 113.1(4)
F2 C10 C1 111.8(4)
F1 C10 C1 113.5(4)
F6 C11 F5 106.3(4)
F6 C11 F4 107.2(4)
F5 C11 F4 104.0(4)
F6 C11 C3 112.0(4)
F5 C11 C3 113.2(4)
F4 C11 C3 113.5(4)
F7 C12 F9 107.7(4)
F7 C12 F8 106.9(4)
F9 C12 F8 105.2(4)
F7 C12 C4 111.4(4)
F9 C12 C4 112.5(4)
F8 C12 C4 112.8(3)
F11 C13 F12 107.8(4)
F11 C13 F10 106.7(4)
F12 C13 F10 105.1(4)
F11 C13 C6 111.7(4)
F12 C13 C6 113.0(4)
F10 C13 C6 112.1(4)
F13 C14 F14 107.0(4)
F13 C14 F15 105.4(5)
F14 C14 F15 106.3(4)
F13 C14 C7 113.4(4)
F14 C14 C7 111.5(4)
F15 C14 C7 112.8(4)
F16R C15 F17 71.2(6)
F16R C15 F18R 103.7(8)
F17 C15 F18R 120.9(12)
F16R C15 F18 122.2(7)
F17 C15 F18 115.0(7)
F17 C15 F16 106.9(5)
F18R C15 F16 86.4(7)
F18 C15 F16 107.0(5)
F16R C15 C9 121.2(7)
F17 C15 C9 110.8(5)
F18R C15 C9 119.8(10)
F18 C15 C9 109.8(5)
F16 C15 C9 106.9(5)
F16R C15 F17R 96.7(8)
F18R C15 F17R 94.5(11)
F18 C15 F17R 83.2(7)
F16 C15 F17R 129.7(7)
C9 C15 F17R 115.7(6)
C22 Fe1 C18 41.32(17)
C22 Fe1 C23 128.4(2)
C18 Fe1 C23 109.5(2)
C22 Fe1 C24 165.2(2)
C18 Fe1 C24 126.7(2)
C23 Fe1 C24 40.1(2)
C22 Fe1 C25 153.6(2)
C18 Fe1 C25 162.8(2)
C23 Fe1 C25 67.6(2)
C24 Fe1 C25 40.2(2)
C22 Fe1 C26 120.1(2)
C18 Fe1 C26 155.5(2)
C23 Fe1 C26 67.5(2)
C24 Fe1 C26 67.8(2)
C25 Fe1 C26 40.7(2)
C22 Fe1 C27 109.22(19)
C18 Fe1 C27 121.71(19)
C23 Fe1 C27 40.6(2)
C24 Fe1 C27 67.9(2)
C25 Fe1 C27 68.0(2)
C26 Fe1 C27 39.9(2)
C22 Fe1 C19 69.06(17)
C18 Fe1 C19 41.15(17)
C23 Fe1 C19 120.8(2)
C24 Fe1 C19 107.4(2)
C25 Fe1 C19 124.4(2)
C26 Fe1 C19 161.9(2)
C27 Fe1 C19 156.2(2)
C22 Fe1 C21 40.37(17)
C18 Fe1 C21 68.53(19)
C23 Fe1 C21 165.0(2)
C24 Fe1 C21 153.0(2)
C25 Fe1 C21 118.8(2)
C26 Fe1 C21 107.7(2)
C27 Fe1 C21 126.8(2)
C19 Fe1 C21 68.22(19)
C22 Fe1 C20 68.13(18)
C18 Fe1 C20 68.36(18)
C23 Fe1 C20 154.1(2)
C24 Fe1 C20 119.1(2)
C25 Fe1 C20 106.4(2)
C26 Fe1 C20 125.4(2)
C27 Fe1 C20 162.8(2)
C19 Fe1 C20 40.31(19)
C21 Fe1 C20 40.29(19)
C17 O1 Cu2 133.9(3)
C17 O1 Cu3 120.3(3)
Cu2 O1 Cu3 75.57(8)
C17 O1 Cu1 148.1(3)
Cu2 O1 Cu1 75.27(8)
Cu3 O1 Cu1 73.71(8)
C17 C16 H16A 109.5
C17 C16 H16B 109.5
H16A C16 H16B 109.5
C17 C16 H16C 109.5
H16A C16 H16C 109.5
H16B C16 H16C 109.5
O1 C17 C18 121.0(4)
O1 C17 C16 120.7(4)
C18 C17 C16 118.2(4)
C22 C18 C19 107.3(4)
C22 C18 C17 126.8(4)
C19 C18 C17 125.7(4)
C22 C18 Fe1 68.9(2)
C19 C18 Fe1 70.0(2)
C17 C18 Fe1 122.1(3)
C20 C19 C18 107.6(4)
C20 C19 Fe1 70.3(3)
C18 C19 Fe1 68.8(2)
C20 C19 H19A 126.2
C18 C19 H19A 126.2
Fe1 C19 H19A 126.2
C19 C20 C21 108.6(4)
C19 C20 Fe1 69.4(3)
C21 C20 Fe1 69.6(3)
C19 C20 H20A 125.7
C21 C20 H20A 125.7
Fe1 C20 H20A 125.7
C22 C21 C20 108.1(4)
C22 C21 Fe1 68.5(2)
C20 C21 Fe1 70.1(3)
C22 C21 H21A 125.9
C20 C21 H21A 125.9
Fe1 C21 H21A 125.9
C21 C22 C18 108.4(4)
C21 C22 Fe1 71.1(3)
C18 C22 Fe1 69.8(2)
C21 C22 H22A 125.8
C18 C22 H22A 125.8
Fe1 C22 H22A 125.8
C24 C23 C27 108.6(5)
C24 C23 Fe1 70.0(3)
C27 C23 Fe1 70.2(3)
C24 C23 H23A 125.7
C27 C23 H23A 125.7
Fe1 C23 H23A 125.7
C23 C24 C25 108.3(5)
C23 C24 Fe1 69.9(3)
C25 C24 Fe1 69.9(3)
C23 C24 H24A 125.8
C25 C24 H24A 125.8
Fe1 C24 H24A 125.8
C24 C25 C26 107.5(5)
C24 C25 Fe1 69.9(3)
C26 C25 Fe1 70.0(3)
C24 C25 H25A 126.2
C26 C25 H25A 126.2
Fe1 C25 H25A 126.2
C27 C26 C25 108.3(5)
C27 C26 Fe1 70.1(3)
C25 C26 Fe1 69.2(3)
C27 C26 H26A 125.9
C25 C26 H26A 125.9
Fe1 C26 H26A 125.9
C26 C27 C23 107.3(5)
C26 C27 Fe1 69.9(3)
C23 C27 Fe1 69.2(3)
C26 C27 H27A 126.3
C23 C27 H27A 126.3
Fe1 C27 H27A 126.3
C30 Fe2 C34 42.04(18)
C30 Fe2 C36 124.31(18)
C34 Fe2 C36 163.4(2)
C30 Fe2 C31 41.40(18)
C34 Fe2 C31 69.39(18)
C36 Fe2 C31 106.38(18)
C30 Fe2 C37 160.26(19)
C34 Fe2 C37 155.2(2)
C36 Fe2 C37 40.64(19)
C31 Fe2 C37 122.3(2)
C30 Fe2 C39 123.0(2)
C34 Fe2 C39 109.8(2)
C36 Fe2 C39 67.8(2)
C31 Fe2 C39 158.0(2)
C37 Fe2 C39 68.0(2)
C30 Fe2 C38 158.1(2)
C34 Fe2 C38 121.3(2)
C36 Fe2 C38 68.32(19)
C31 Fe2 C38 159.2(2)
C37 Fe2 C38 40.6(2)
C39 Fe2 C38 40.5(2)
C30 Fe2 C35 109.10(19)
C34 Fe2 C35 127.6(2)
C36 Fe2 C35 40.04(19)
C31 Fe2 C35 121.91(19)
C37 Fe2 C35 67.7(2)
C39 Fe2 C35 40.11(19)
C38 Fe2 C35 67.83(19)
C30 Fe2 C32 69.0(2)
C34 Fe2 C32 67.9(2)
C36 Fe2 C32 120.1(2)
C31 Fe2 C32 40.83(19)
C37 Fe2 C32 105.7(2)
C39 Fe2 C32 160.7(2)
C38 Fe2 C32 123.0(2)
C35 Fe2 C32 156.2(2)
C30 Fe2 C33 69.2(2)
C34 Fe2 C33 40.08(19)
C36 Fe2 C33 154.8(2)
C31 Fe2 C33 68.63(19)
C37 Fe2 C33 119.7(2)
C39 Fe2 C33 125.8(2)
C38 Fe2 C33 107.1(2)
C35 Fe2 C33 163.2(2)
C32 Fe2 C33 40.12(18)
C29 O2 Cu1 121.2(3)
C29 O2 Cu3 150.4(3)
Cu1 O2 Cu3 73.84(9)
C29 O2 Cu2 133.0(3)
Cu1 O2 Cu2 74.38(9)
Cu3 O2 Cu2 73.35(8)
C29 C28 H28A 109.5
C29 C28 H28B 109.5
H28A C28 H28B 109.5
C29 C28 H28C 109.5
H28A C28 H28C 109.5
H28B C28 H28C 109.5
O2 C29 C30 120.9(4)
O2 C29 C28 120.8(5)
C30 C29 C28 118.3(4)
C31 C30 C34 106.9(4)
C31 C30 C29 125.9(4)
C34 C30 C29 127.0(4)
C31 C30 Fe2 70.3(3)
C34 C30 Fe2 69.6(3)
C29 C30 Fe2 120.5(3)
C32 C31 C30 107.3(4)
C32 C31 Fe2 70.1(3)
C30 C31 Fe2 68.3(2)
C32 C31 H31A 126.3
C30 C31 H31A 126.3
Fe2 C31 H31A 126.3
C33 C32 C31 109.2(5)
C33 C32 Fe2 70.6(3)
C31 C32 Fe2 69.0(3)
C33 C32 H32A 125.4
C31 C32 H32A 125.4
Fe2 C32 H32A 125.4
C34 C33 C32 107.9(5)
C34 C33 Fe2 68.4(3)
C32 C33 Fe2 69.3(3)
C34 C33 H33A 126.0
C32 C33 H33A 126.0
Fe2 C33 H33A 126.0
C33 C34 C30 108.7(4)
C33 C34 Fe2 71.5(3)
C30 C34 Fe2 68.4(2)
C33 C34 H34A 125.7
C30 C34 H34A 125.7
Fe2 C34 H34A 125.7
C36 C35 C39 108.8(4)
C36 C35 Fe2 69.7(3)
C39 C35 Fe2 69.9(3)
C36 C35 H35A 125.6
C39 C35 H35A 125.6
Fe2 C35 H35A 125.6
C35 C36 C37 107.9(4)
C35 C36 Fe2 70.3(3)
C37 C36 Fe2 69.8(3)
C35 C36 H36A 126.1
C37 C36 H36A 126.1
Fe2 C36 H36A 126.1
C36 C37 C38 107.9(5)
C36 C37 Fe2 69.6(3)
C38 C37 Fe2 69.9(3)
C36 C37 H37A 126.0
C38 C37 H37A 126.0
Fe2 C37 H37A 126.0
C39 C38 C37 107.3(4)
C39 C38 Fe2 69.7(3)
C37 C38 Fe2 69.5(3)
C39 C38 H38A 126.3
C37 C38 H38A 126.3
Fe2 C38 H38A 126.3
C35 C39 C38 108.1(5)
C35 C39 Fe2 70.0(3)
C38 C39 Fe2 69.7(3)
C35 C39 H39A 125.9
C38 C39 H39A 125.9
Fe2 C39 H39A 125.9

loop_
_geom_bond_atom_site_label_1
_geom_bond_atom_site_label_2
_geom_bond_distance
Cu1 N1 1.885(4)
Cu1 N6 1.891(3)
Cu1 O2 2.599(3)
Cu1 O1 2.643(3)
Cu2 N3 1.879(3)
Cu2 N2 1.883(3)
Cu2 O1 2.567(3)
Cu2 O2 2.665(3)
Cu3 N5 1.880(3)
Cu3 N4 1.891(3)
Cu3 O1 2.587(3)
Cu3 O2 2.624(3)
F1 C10 1.333(5)
F2 C10 1.329(6)
F3 C10 1.323(5)
F4 C11 1.333(5)
F5 C11 1.331(5)
F6 C11 1.316(5)
F7 C12 1.315(5)
F8 C12 1.339(5)
F9 C12 1.332(5)
F10 C13 1.333(6)
F11 C13 1.308(5)
F12 C13 1.321(6)
F13 C14 1.312(6)
F14 C14 1.319(5)
F15 C14 1.327(6)
N1 C1 1.341(5)
N1 N2 1.367(5)
N2 C3 1.339(5)
N3 C4 1.345(5)
N3 N4 1.355(4)
N4 C6 1.352(5)
N5 N6 1.352(5)
N5 C7 1.356(5)
N6 C9 1.344(5)
C1 C2 1.383(6)
C1 C10 1.474(6)
C2 C3 1.380(6)
C2 H2A 0.9500
C3 C11 1.475(6)
C4 C5 1.369(6)
C4 C12 1.484(6)
C5 C6 1.381(6)
C5 H5A 0.9500
C6 C13 1.476(6)
C7 C8 1.375(6)
C7 C14 1.489(7)
C8 C9 1.380(6)
C8 H8A 0.9500
C9 C15 1.477(7)
C15 F16R 1.246(11)
C15 F17 1.263(8)
C15 F18R 1.28(2)
C15 F18 1.340(11)
C15 F16 1.412(7)
C15 F17R 1.513(14)
Fe1 C22 2.021(4)
Fe1 C18 2.033(4)
Fe1 C23 2.033(5)
Fe1 C24 2.034(5)
Fe1 C25 2.034(5)
Fe1 C26 2.045(5)
Fe1 C27 2.047(5)
Fe1 C19 2.049(4)
Fe1 C21 2.054(4)
Fe1 C20 2.061(5)
O1 C17 1.238(5)
C16 C17 1.499(6)
C16 H16A 0.9800
C16 H16B 0.9800
C16 H16C 0.9800
C17 C18 1.456(6)
C18 C22 1.430(6)
C18 C19 1.435(6)
C19 C20 1.416(7)
C19 H19A 1.0000
C20 C21 1.417(7)
C20 H20A 1.0000
C21 C22 1.407(6)
C21 H21A 1.0000
C22 H22A 1.0000
C23 C24 1.393(8)
C23 C27 1.415(7)
C23 H23A 1.0000
C24 C25 1.399(7)
C24 H24A 1.0000
C25 C26 1.420(7)
C25 H25A 1.0000
C26 C27 1.397(7)
C26 H26A 1.0000
C27 H27A 1.0000
Fe2 C30 2.009(4)
Fe2 C34 2.025(4)
Fe2 C36 2.033(5)
Fe2 C31 2.035(4)
Fe2 C37 2.035(5)
Fe2 C39 2.040(4)
Fe2 C38 2.041(5)
Fe2 C35 2.041(4)
Fe2 C32 2.049(5)
Fe2 C33 2.066(5)
O2 C29 1.241(5)
C28 C29 1.488(6)
C28 H28A 0.9800
C28 H28B 0.9800
C28 H28C 0.9800
C29 C30 1.457(7)
C30 C31 1.430(6)
C30 C34 1.447(6)
C31 C32 1.425(7)
C31 H31A 1.0000
C32 C33 1.412(6)
C32 H32A 1.0000
C33 C34 1.402(7)
C33 H33A 1.0000
C34 H34A 1.0000
C35 C36 1.395(7)
C35 C39 1.399(7)
C35 H35A 1.0000
C36 C37 1.413(7)
C36 H36A 1.0000
C37 C38 1.415(7)
C37 H37A 1.0000
C38 C39 1.414(7)
C38 H38A 1.0000
C39 H39A 1.0000

loop_
_geom_torsion_atom_site_label_1
_geom_torsion_atom_site_label_2
_geom_torsion_atom_site_label_3
_geom_torsion_atom_site_label_4
_geom_torsion
O2 Cu1 N1 C1 -138.7(4)
O1 Cu1 N1 C1 130.3(4)
O2 Cu1 N1 N2 41.4(3)
O1 Cu1 N1 N2 -49.7(3)
C1 N1 N2 C3 -0.5(4)
Cu1 N1 N2 C3 179.5(3)
C1 N1 N2 Cu2 -173.9(3)
Cu1 N1 N2 Cu2 6.0(4)
O1 Cu2 N2 C3 -128.4(4)
O2 Cu2 N2 C3 140.2(4)
O1 Cu2 N2 N1 43.0(3)
O2 Cu2 N2 N1 -48.4(3)
O1 Cu2 N3 C4 135.7(4)
O2 Cu2 N3 C4 -132.9(4)
O1 Cu2 N3 N4 -48.5(3)
O2 Cu2 N3 N4 42.9(3)
C4 N3 N4 C6 -0.6(4)
Cu2 N3 N4 C6 -177.4(3)
C4 N3 N4 Cu3 -178.1(3)
Cu2 N3 N4 Cu3 5.1(4)
O1 Cu3 N4 C6 -135.8(4)
O2 Cu3 N4 C6 132.3(4)
O1 Cu3 N4 N3 40.9(3)
O2 Cu3 N4 N3 -51.0(3)
O1 Cu3 N5 N6 -53.4(3)
O2 Cu3 N5 N6 38.6(3)
O1 Cu3 N5 C7 133.6(4)
O2 Cu3 N5 C7 -134.4(4)
C7 N5 N6 C9 0.6(4)
Cu3 N5 N6 C9 -174.1(3)
C7 N5 N6 Cu1 -175.1(3)
Cu3 N5 N6 Cu1 10.1(4)
O2 Cu1 N6 C9 132.2(4)
O1 Cu1 N6 C9 -136.6(4)
O2 Cu1 N6 N5 -53.5(3)
O1 Cu1 N6 N5 37.8(3)
N2 N1 C1 C2 0.5(5)
Cu1 N1 C1 C2 -179.5(3)
N2 N1 C1 C10 -176.7(4)
Cu1 N1 C1 C10 3.3(6)
N1 C1 C2 C3 -0.3(5)
C10 C1 C2 C3 176.6(4)
N1 N2 C3 C2 0.3(5)
Cu2 N2 C3 C2 172.3(3)
N1 N2 C3 C11 177.1(4)
Cu2 N2 C3 C11 -10.8(6)
C1 C2 C3 N2 0.0(5)
C1 C2 C3 C11 -176.5(4)
N4 N3 C4 C5 0.9(5)
Cu2 N3 C4 C5 177.0(3)
N4 N3 C4 C12 179.8(4)
Cu2 N3 C4 C12 -4.1(6)
N3 C4 C5 C6 -0.8(5)
C12 C4 C5 C6 -179.6(4)
N3 N4 C6 C5 0.1(5)
Cu3 N4 C6 C5 177.1(3)
N3 N4 C6 C13 -178.1(4)
Cu3 N4 C6 C13 -1.2(6)
C4 C5 C6 N4 0.4(5)
C4 C5 C6 C13 178.5(5)
N6 N5 C7 C8 -0.1(5)
Cu3 N5 C7 C8 173.4(3)
N6 N5 C7 C14 178.3(4)
Cu3 N5 C7 C14 -8.1(6)
N5 C7 C8 C9 -0.4(5)
C14 C7 C8 C9 -178.7(4)
N5 N6 C9 C8 -0.9(5)
Cu1 N6 C9 C8 173.8(3)
N5 N6 C9 C15 178.5(4)
Cu1 N6 C9 C15 -6.8(7)
C7 C8 C9 N6 0.8(5)
C7 C8 C9 C15 -178.6(4)
N1 C1 C10 F3 78.5(5)
C2 C1 C10 F3 -98.1(6)
N1 C1 C10 F2 -161.4(4)
C2 C1 C10 F2 22.0(7)
N1 C1 C10 F1 -40.7(6)
C2 C1 C10 F1 142.6(5)
N2 C3 C11 F6 161.7(4)
C2 C3 C11 F6 -22.1(7)
N2 C3 C11 F5 -78.2(5)
C2 C3 C11 F5 98.1(5)
N2 C3 C11 F4 40.1(6)
C2 C3 C11 F4 -143.6(4)
N3 C4 C12 F7 170.7(4)
C5 C4 C12 F7 -10.6(7)
N3 C4 C12 F9 -68.2(5)
C5 C4 C12 F9 110.5(5)
N3 C4 C12 F8 50.6(5)
C5 C4 C12 F8 -130.7(5)
N4 C6 C13 F11 -173.8(4)
C5 C6 C13 F11 8.3(7)
N4 C6 C13 F12 64.4(6)
C5 C6 C13 F12 -113.5(5)
N4 C6 C13 F10 -54.1(6)
C5 C6 C13 F10 128.0(5)
N5 C7 C14 F13 60.4(6)
C8 C7 C14 F13 -121.5(5)
N5 C7 C14 F14 -178.8(4)
C8 C7 C14 F14 -0.7(7)
N5 C7 C14 F15 -59.2(6)
C8 C7 C14 F15 118.9(5)
N6 C9 C15 F16R 179.4(7)
C8 C9 C15 F16R -1.2(10)
N6 C9 C15 F17 99.4(6)
C8 C9 C15 F17 -81.2(7)
N6 C9 C15 F18R -48.8(11)
C8 C9 C15 F18R 130.5(10)
N6 C9 C15 F18 -28.7(7)
C8 C9 C15 F18 150.6(6)
N6 C9 C15 F16 -144.5(4)
C8 C9 C15 F16 34.9(7)
N6 C9 C15 F17R 63.2(7)
C8 C9 C15 F17R -117.4(7)
N3 Cu2 O1 C17 -66.1(4)
N2 Cu2 O1 C17 112.4(4)
O2 Cu2 O1 C17 -157.0(4)
N3 Cu2 O1 Cu3 52.36(12)
N2 Cu2 O1 Cu3 -129.20(12)
O2 Cu2 O1 Cu3 -38.52(8)
N3 Cu2 O1 Cu1 128.95(12)
N2 Cu2 O1 Cu1 -52.61(12)
O2 Cu2 O1 Cu1 38.08(8)
N5 Cu3 O1 C17 -95.8(3)
N4 Cu3 O1 C17 82.3(3)
O2 Cu3 O1 C17 172.0(3)
N5 Cu3 O1 Cu2 131.45(12)
N4 Cu3 O1 Cu2 -50.49(11)
O2 Cu3 O1 Cu2 39.24(9)
N5 Cu3 O1 Cu1 52.89(12)
N4 Cu3 O1 Cu1 -129.05(11)
O2 Cu3 O1 Cu1 -39.32(8)
N1 Cu1 O1 C17 -105.5(5)
N6 Cu1 O1 C17 71.4(5)
O2 Cu1 O1 C17 161.5(5)
N1 Cu1 O1 Cu2 53.77(12)
N6 Cu1 O1 Cu2 -129.34(12)
O2 Cu1 O1 Cu2 -39.21(8)
N1 Cu1 O1 Cu3 132.73(12)
N6 Cu1 O1 Cu3 -50.38(12)
O2 Cu1 O1 Cu3 39.75(8)
Cu2 O1 C17 C18 -88.1(5)
Cu3 O1 C17 C18 172.5(3)
Cu1 O1 C17 C18 63.5(7)
Cu2 O1 C17 C16 90.7(5)
Cu3 O1 C17 C16 -8.7(5)
Cu1 O1 C17 C16 -117.7(5)
O1 C17 C18 C22 -174.7(4)
C16 C17 C18 C22 6.4(7)
O1 C17 C18 C19 11.4(7)
C16 C17 C18 C19 -167.4(4)
O1 C17 C18 Fe1 98.8(4)
C16 C17 C18 Fe1 -80.0(5)
C23 Fe1 C18 C22 -126.6(3)
C24 Fe1 C18 C22 -168.1(3)
C25 Fe1 C18 C22 156.2(7)
C26 Fe1 C18 C22 -48.2(6)
C27 Fe1 C18 C22 -83.3(3)
C19 Fe1 C18 C22 118.6(4)
C21 Fe1 C18 C22 37.6(2)
C20 Fe1 C18 C22 81.0(3)
C22 Fe1 C18 C19 -118.6(4)
C23 Fe1 C18 C19 114.8(3)
C24 Fe1 C18 C19 73.3(3)
C25 Fe1 C18 C19 37.6(8)
C26 Fe1 C18 C19 -166.8(4)
C27 Fe1 C18 C19 158.1(3)
C21 Fe1 C18 C19 -81.0(3)
C20 Fe1 C18 C19 -37.6(3)
C22 Fe1 C18 C17 121.1(4)
C23 Fe1 C18 C17 -5.5(4)
C24 Fe1 C18 C17 -47.0(4)
C25 Fe1 C18 C17 -82.8(8)
C26 Fe1 C18 C17 72.9(6)
C27 Fe1 C18 C17 37.8(4)
C19 Fe1 C18 C17 -120.3(5)
C21 Fe1 C18 C17 158.7(4)
C20 Fe1 C18 C17 -157.9(4)
C22 C18 C19 C20 0.8(5)
C17 C18 C19 C20 175.6(4)
Fe1 C18 C19 C20 59.9(3)
C22 C18 C19 Fe1 -59.1(3)
C17 C18 C19 Fe1 115.8(4)
C22 Fe1 C19 C20 -80.5(3)
C18 Fe1 C19 C20 -118.8(4)
C23 Fe1 C19 C20 156.4(3)
C24 Fe1 C19 C20 114.7(3)
C25 Fe1 C19 C20 73.8(4)
C26 Fe1 C19 C20 43.4(7)
C27 Fe1 C19 C20 -170.8(4)
C21 Fe1 C19 C20 -37.0(3)
C22 Fe1 C19 C18 38.4(2)
C23 Fe1 C19 C18 -84.8(3)
C24 Fe1 C19 C18 -126.4(3)
C25 Fe1 C19 C18 -167.4(3)
C26 Fe1 C19 C18 162.2(6)
C27 Fe1 C19 C18 -52.0(6)
C21 Fe1 C19 C18 81.9(3)
C20 Fe1 C19 C18 118.8(4)
C18 C19 C20 C21 -0.3(5)
Fe1 C19 C20 C21 58.7(3)
C18 C19 C20 Fe1 -59.0(3)
C22 Fe1 C20 C19 83.0(3)
C18 Fe1 C20 C19 38.3(3)
C23 Fe1 C20 C19 -52.0(6)
C24 Fe1 C20 C19 -82.7(3)
C25 Fe1 C20 C19 -124.3(3)
C26 Fe1 C20 C19 -164.9(3)
C27 Fe1 C20 C19 167.4(6)
C21 Fe1 C20 C19 120.2(4)
C22 Fe1 C20 C21 -37.3(3)
C18 Fe1 C20 C21 -81.9(3)
C23 Fe1 C20 C21 -172.3(4)
C24 Fe1 C20 C21 157.1(3)
C25 Fe1 C20 C21 115.4(3)
C26 Fe1 C20 C21 74.9(4)
C27 Fe1 C20 C21 47.2(8)
C19 Fe1 C20 C21 -120.2(4)
C19 C20 C21 C22 -0.4(5)
Fe1 C20 C21 C22 58.1(3)
C19 C20 C21 Fe1 -58.6(3)
C18 Fe1 C21 C22 -38.4(3)
C23 Fe1 C21 C22 47.0(9)
C24 Fe1 C21 C22 -168.5(4)
C25 Fe1 C21 C22 158.8(3)
C26 Fe1 C21 C22 115.9(3)
C27 Fe1 C21 C22 75.8(3)
C19 Fe1 C21 C22 -82.9(3)
C20 Fe1 C21 C22 -119.9(4)
C22 Fe1 C21 C20 119.9(4)
C18 Fe1 C21 C20 81.4(3)
C23 Fe1 C21 C20 166.8(7)
C24 Fe1 C21 C20 -48.6(6)
C25 Fe1 C21 C20 -81.3(4)
C26 Fe1 C21 C20 -124.3(3)
C27 Fe1 C21 C20 -164.3(3)
C19 Fe1 C21 C20 37.0(3)
C20 C21 C22 C18 0.9(5)
Fe1 C21 C22 C18 60.1(3)
C20 C21 C22 Fe1 -59.1(3)
C19 C18 C22 C21 -1.1(5)
C17 C18 C22 C21 -175.8(4)
Fe1 C18 C22 C21 -60.9(3)
C19 C18 C22 Fe1 59.8(3)
C17 C18 C22 Fe1 -115.0(4)
C18 Fe1 C22 C21 118.8(4)
C23 Fe1 C22 C21 -166.0(3)
C24 Fe1 C22 C21 159.2(7)
C25 Fe1 C22 C21 -45.6(6)
C26 Fe1 C22 C21 -82.1(3)
C27 Fe1 C22 C21 -124.7(3)
C19 Fe1 C22 C21 80.6(3)
C20 Fe1 C22 C21 37.2(3)
C23 Fe1 C22 C18 75.1(3)
C24 Fe1 C22 C18 40.4(9)
C25 Fe1 C22 C18 -164.4(4)
C26 Fe1 C22 C18 159.1(3)
C27 Fe1 C22 C18 116.5(3)
C19 Fe1 C22 C18 -38.2(2)
C21 Fe1 C22 C18 -118.8(4)
C20 Fe1 C22 C18 -81.6(3)
C22 Fe1 C23 C24 -166.9(3)
C18 Fe1 C23 C24 -124.3(3)
C25 Fe1 C23 C24 37.5(3)
C26 Fe1 C23 C24 81.7(3)
C27 Fe1 C23 C24 119.4(5)
C19 Fe1 C23 C24 -80.3(4)
C21 Fe1 C23 C24 155.9(7)
C20 Fe1 C23 C24 -43.8(6)
C22 Fe1 C23 C27 73.7(4)
C18 Fe1 C23 C27 116.3(3)
C24 Fe1 C23 C27 -119.4(5)
C25 Fe1 C23 C27 -81.9(3)
C26 Fe1 C23 C27 -37.6(3)
C19 Fe1 C23 C27 160.4(3)
C21 Fe1 C23 C27 36.5(9)
C20 Fe1 C23 C27 -163.2(4)
C27 C23 C24 C25 0.3(6)
Fe1 C23 C24 C25 -59.6(4)
C27 C23 C24 Fe1 59.9(3)
C22 Fe1 C24 C23 43.9(9)
C18 Fe1 C24 C23 76.2(4)
C25 Fe1 C24 C23 -119.3(5)
C26 Fe1 C24 C23 -81.0(3)
C27 Fe1 C24 C23 -37.7(3)
C19 Fe1 C24 C23 117.5(3)
C21 Fe1 C24 C23 -166.5(4)
C20 Fe1 C24 C23 159.7(3)
C22 Fe1 C24 C25 163.2(7)
C18 Fe1 C24 C25 -164.5(3)
C23 Fe1 C24 C25 119.3(5)
C26 Fe1 C24 C25 38.4(3)
C27 Fe1 C24 C25 81.6(4)
C19 Fe1 C24 C25 -123.2(3)
C21 Fe1 C24 C25 -47.2(6)
C20 Fe1 C24 C25 -80.9(4)
C23 C24 C25 C26 -0.6(6)
Fe1 C24 C25 C26 -60.2(4)
C23 C24 C25 Fe1 59.6(3)
C22 Fe1 C25 C24 -170.5(4)
C18 Fe1 C25 C24 46.5(9)
C23 Fe1 C25 C24 -37.3(3)
C26 Fe1 C25 C24 -118.3(5)
C27 Fe1 C25 C24 -81.3(4)
C19 Fe1 C25 C24 75.6(4)
C21 Fe1 C25 C24 157.7(3)
C20 Fe1 C25 C24 115.9(4)
C22 Fe1 C25 C26 -52.1(6)
C18 Fe1 C25 C26 164.8(6)
C23 Fe1 C25 C26 81.0(4)
C24 Fe1 C25 C26 118.3(5)
C27 Fe1 C25 C26 37.0(3)
C19 Fe1 C25 C26 -166.1(3)
C21 Fe1 C25 C26 -84.0(4)
C20 Fe1 C25 C26 -125.8(3)
C24 C25 C26 C27 0.6(6)
Fe1 C25 C26 C27 -59.5(4)
C24 C25 C26 Fe1 60.1(3)
C22 Fe1 C26 C27 -84.3(4)
C18 Fe1 C26 C27 -49.6(6)
C23 Fe1 C26 C27 38.2(3)
C24 Fe1 C26 C27 81.7(4)
C25 Fe1 C26 C27 119.6(5)
C19 Fe1 C26 C27 159.3(6)
C21 Fe1 C26 C27 -126.7(3)
C20 Fe1 C26 C27 -167.6(3)
C22 Fe1 C26 C25 156.1(3)
C18 Fe1 C26 C25 -169.2(4)
C23 Fe1 C26 C25 -81.4(4)
C24 Fe1 C26 C25 -37.9(3)
C27 Fe1 C26 C25 -119.6(5)
C19 Fe1 C26 C25 39.8(8)
C21 Fe1 C26 C25 113.8(3)
C20 Fe1 C26 C25 72.8(4)
C25 C26 C27 C23 -0.4(6)
Fe1 C26 C27 C23 -59.3(3)
C25 C26 C27 Fe1 58.9(4)
C24 C23 C27 C26 0.1(6)
Fe1 C23 C27 C26 59.8(4)
C24 C23 C27 Fe1 -59.7(3)
C22 Fe1 C27 C26 114.2(3)
C18 Fe1 C27 C26 158.2(3)
C23 Fe1 C27 C26 -118.5(5)
C24 Fe1 C27 C26 -81.3(3)
C25 Fe1 C27 C26 -37.7(3)
C19 Fe1 C27 C26 -164.3(4)
C21 Fe1 C27 C26 72.5(4)
C20 Fe1 C27 C26 36.2(8)
C22 Fe1 C27 C23 -127.2(3)
C18 Fe1 C27 C23 -83.3(3)
C24 Fe1 C27 C23 37.2(3)
C25 Fe1 C27 C23 80.8(3)
C26 Fe1 C27 C23 118.5(5)
C19 Fe1 C27 C23 -45.7(6)
C21 Fe1 C27 C23 -168.9(3)
C20 Fe1 C27 C23 154.7(6)
N1 Cu1 O2 C29 81.2(3)
N6 Cu1 O2 C29 -98.1(3)
O1 Cu1 O2 C29 168.9(3)
N1 Cu1 O2 Cu3 -126.74(11)
N6 Cu1 O2 Cu3 53.93(11)
O1 Cu1 O2 Cu3 -39.06(8)
N1 Cu1 O2 Cu2 -49.97(11)
N6 Cu1 O2 Cu2 130.70(11)
O1 Cu1 O2 Cu2 37.71(8)
N5 Cu3 O2 C29 74.5(6)
N4 Cu3 O2 C29 -102.8(6)
O1 Cu3 O2 C29 165.6(6)
N5 Cu3 O2 Cu1 -51.01(12)
N4 Cu3 O2 Cu1 131.62(11)
O1 Cu3 O2 Cu1 40.08(8)
N5 Cu3 O2 Cu2 -129.12(12)
N4 Cu3 O2 Cu2 53.50(11)
O1 Cu3 O2 Cu2 -38.04(8)
N3 Cu2 O2 C29 111.6(4)
N2 Cu2 O2 C29 -66.4(4)
O1 Cu2 O2 C29 -157.3(4)
N3 Cu2 O2 Cu1 -130.10(11)
N2 Cu2 O2 Cu1 51.95(12)
O1 Cu2 O2 Cu1 -39.03(8)
N3 Cu2 O2 Cu3 -52.69(12)
N2 Cu2 O2 Cu3 129.35(12)
O1 Cu2 O2 Cu3 38.38(9)
Cu1 O2 C29 C30 137.3(3)
Cu3 O2 C29 C30 23.2(8)
Cu2 O2 C29 C30 -125.1(4)
Cu1 O2 C29 C28 -41.0(5)
Cu3 O2 C29 C28 -155.1(4)
Cu2 O2 C29 C28 56.7(6)
O2 C29 C30 C31 -8.2(7)
C28 C29 C30 C31 170.1(4)
O2 C29 C30 C34 178.7(4)
C28 C29 C30 C34 -3.0(7)
O2 C29 C30 Fe2 -95.0(5)
C28 C29 C30 Fe2 83.4(5)
C34 Fe2 C30 C31 117.6(4)
C36 Fe2 C30 C31 -75.1(3)
C37 Fe2 C30 C31 -40.0(7)
C39 Fe2 C30 C31 -159.2(3)
C38 Fe2 C30 C31 165.1(5)
C35 Fe2 C30 C31 -116.9(3)
C32 Fe2 C30 C31 37.8(3)
C33 Fe2 C30 C31 80.9(3)
C36 Fe2 C30 C34 167.4(3)
C31 Fe2 C30 C34 -117.6(4)
C37 Fe2 C30 C34 -157.5(6)
C39 Fe2 C30 C34 83.2(3)
C38 Fe2 C30 C34 47.6(6)
C35 Fe2 C30 C34 125.5(3)
C32 Fe2 C30 C34 -79.8(3)
C33 Fe2 C30 C34 -36.7(3)
C34 Fe2 C30 C29 -121.7(5)
C36 Fe2 C30 C29 45.7(4)
C31 Fe2 C30 C29 120.7(5)
C37 Fe2 C30 C29 80.8(7)
C39 Fe2 C30 C29 -38.4(4)
C38 Fe2 C30 C29 -74.1(6)
C35 Fe2 C30 C29 3.8(4)
C32 Fe2 C30 C29 158.5(4)
C33 Fe2 C30 C29 -158.4(4)
C34 C30 C31 C32 0.7(5)
C29 C30 C31 C32 -173.5(4)
Fe2 C30 C31 C32 -59.5(3)
C34 C30 C31 Fe2 60.2(3)
C29 C30 C31 Fe2 -114.0(4)
C30 Fe2 C31 C32 119.0(4)
C34 Fe2 C31 C32 79.6(3)
C36 Fe2 C31 C32 -117.3(3)
C37 Fe2 C31 C32 -75.9(3)
C39 Fe2 C31 C32 171.6(5)
C38 Fe2 C31 C32 -45.4(6)
C35 Fe2 C31 C32 -158.1(3)
C33 Fe2 C31 C32 36.6(3)
C34 Fe2 C31 C30 -39.4(3)
C36 Fe2 C31 C30 123.7(3)
C37 Fe2 C31 C30 165.1(3)
C39 Fe2 C31 C30 52.6(6)
C38 Fe2 C31 C30 -164.4(5)
C35 Fe2 C31 C30 82.9(3)
C32 Fe2 C31 C30 -119.0(4)
C33 Fe2 C31 C30 -82.4(3)
C30 C31 C32 C33 -0.9(5)
Fe2 C31 C32 C33 -59.3(3)
C30 C31 C32 Fe2 58.4(3)
C30 Fe2 C32 C33 82.3(3)
C34 Fe2 C32 C33 36.9(3)
C36 Fe2 C32 C33 -159.3(3)
C31 Fe2 C32 C33 120.6(4)
C37 Fe2 C32 C33 -117.8(3)
C39 Fe2 C32 C33 -49.9(8)
C38 Fe2 C32 C33 -77.0(4)
C35 Fe2 C32 C33 172.2(5)
C30 Fe2 C32 C31 -38.3(3)
C34 Fe2 C32 C31 -83.6(3)
C36 Fe2 C32 C31 80.1(3)
C37 Fe2 C32 C31 121.7(3)
C39 Fe2 C32 C31 -170.5(5)
C38 Fe2 C32 C31 162.4(3)
C35 Fe2 C32 C31 51.6(6)
C33 Fe2 C32 C31 -120.6(4)
C31 C32 C33 C34 0.7(5)
Fe2 C32 C33 C34 -57.6(3)
C31 C32 C33 Fe2 58.4(3)
C30 Fe2 C33 C34 38.5(3)
C36 Fe2 C33 C34 166.1(4)
C31 Fe2 C33 C34 83.0(3)
C37 Fe2 C33 C34 -161.0(3)
C39 Fe2 C33 C34 -78.0(4)
C38 Fe2 C33 C34 -118.6(3)
C35 Fe2 C33 C34 -48.9(8)
C32 Fe2 C33 C34 120.2(5)
C30 Fe2 C33 C32 -81.7(3)
C34 Fe2 C33 C32 -120.2(5)
C36 Fe2 C33 C32 45.9(6)
C31 Fe2 C33 C32 -37.2(3)
C37 Fe2 C33 C32 78.8(4)
C39 Fe2 C33 C32 161.9(3)
C38 Fe2 C33 C32 121.2(3)
C35 Fe2 C33 C32 -169.1(6)
C32 C33 C34 C30 -0.3(5)
Fe2 C33 C34 C30 -58.5(3)
C32 C33 C34 Fe2 58.2(3)
C31 C30 C34 C33 -0.3(5)
C29 C30 C34 C33 173.9(4)
Fe2 C30 C34 C33 60.4(3)
C31 C30 C34 Fe2 -60.7(3)
C29 C30 C34 Fe2 113.4(4)
C30 Fe2 C34 C33 -119.7(4)
C36 Fe2 C34 C33 -159.0(6)
C31 Fe2 C34 C33 -80.9(3)
C37 Fe2 C34 C33 42.4(6)
C39 Fe2 C34 C33 122.5(3)
C38 Fe2 C34 C33 79.1(3)
C35 Fe2 C34 C33 164.0(3)
C32 Fe2 C34 C33 -37.0(3)
C36 Fe2 C34 C30 -39.3(8)
C31 Fe2 C34 C30 38.8(3)
C37 Fe2 C34 C30 162.1(4)
C39 Fe2 C34 C30 -117.8(3)
C38 Fe2 C34 C30 -161.2(3)
C35 Fe2 C34 C30 -76.3(3)
C32 Fe2 C34 C30 82.7(3)
C33 Fe2 C34 C30 119.7(4)
C30 Fe2 C35 C36 121.0(3)
C34 Fe2 C35 C36 164.5(3)
C31 Fe2 C35 C36 77.0(3)
C37 Fe2 C35 C36 -38.2(3)
C39 Fe2 C35 C36 -120.0(4)
C38 Fe2 C35 C36 -82.2(3)
C32 Fe2 C35 C36 39.9(6)
C33 Fe2 C35 C36 -157.7(7)
C30 Fe2 C35 C39 -119.0(3)
C34 Fe2 C35 C39 -75.5(4)
C36 Fe2 C35 C39 120.0(4)
C31 Fe2 C35 C39 -162.9(3)
C37 Fe2 C35 C39 81.9(3)
C38 Fe2 C35 C39 37.8(3)
C32 Fe2 C35 C39 159.9(5)
C33 Fe2 C35 C39 -37.7(8)
C39 C35 C36 C37 0.7(5)
Fe2 C35 C36 C37 59.9(3)
C39 C35 C36 Fe2 -59.2(3)
C30 Fe2 C36 C35 -78.7(3)
C34 Fe2 C36 C35 -47.8(8)
C31 Fe2 C36 C35 -120.4(3)
C37 Fe2 C36 C35 118.7(4)
C39 Fe2 C36 C35 37.0(3)
C38 Fe2 C36 C35 80.9(3)
C32 Fe2 C36 C35 -162.6(3)
C33 Fe2 C36 C35 165.1(4)
C30 Fe2 C36 C37 162.7(3)
C34 Fe2 C36 C37 -166.5(6)
C31 Fe2 C36 C37 120.9(3)
C39 Fe2 C36 C37 -81.6(3)
C38 Fe2 C36 C37 -37.8(3)
C35 Fe2 C36 C37 -118.7(4)
C32 Fe2 C36 C37 78.7(4)
C33 Fe2 C36 C37 46.4(6)
C35 C36 C37 C38 -0.6(5)
Fe2 C36 C37 C38 59.6(3)
C35 C36 C37 Fe2 -60.2(3)
C30 Fe2 C37 C36 -46.8(7)
C34 Fe2 C37 C36 170.8(4)
C31 Fe2 C37 C36 -77.0(4)
C39 Fe2 C37 C36 81.1(3)
C38 Fe2 C37 C36 119.1(4)
C35 Fe2 C37 C36 37.6(3)
C32 Fe2 C37 C36 -118.2(3)
C33 Fe2 C37 C36 -159.2(3)
C30 Fe2 C37 C38 -165.9(5)
C34 Fe2 C37 C38 51.7(6)
C36 Fe2 C37 C38 -119.1(4)
C31 Fe2 C37 C38 163.9(3)
C39 Fe2 C37 C38 -38.0(3)
C35 Fe2 C37 C38 -81.5(3)
C32 Fe2 C37 C38 122.7(3)
C33 Fe2 C37 C38 81.7(3)
C36 C37 C38 C39 0.3(5)
Fe2 C37 C38 C39 59.7(3)
C36 C37 C38 Fe2 -59.4(3)
C30 Fe2 C38 C39 48.8(6)
C34 Fe2 C38 C39 84.1(3)
C36 Fe2 C38 C39 -80.7(3)
C31 Fe2 C38 C39 -159.7(5)
C37 Fe2 C38 C39 -118.5(4)
C35 Fe2 C38 C39 -37.4(3)
C32 Fe2 C38 C39 166.6(3)
C33 Fe2 C38 C39 125.6(3)
C30 Fe2 C38 C37 167.3(5)
C34 Fe2 C38 C37 -157.4(3)
C36 Fe2 C38 C37 37.8(3)
C31 Fe2 C38 C37 -41.2(6)
C39 Fe2 C38 C37 118.5(4)
C35 Fe2 C38 C37 81.1(3)
C32 Fe2 C38 C37 -74.9(3)
C33 Fe2 C38 C37 -115.9(3)
C36 C35 C39 C38 -0.5(5)
Fe2 C35 C39 C38 -59.5(3)
C36 C35 C39 Fe2 59.0(3)
C37 C38 C39 C35 0.1(5)
Fe2 C38 C39 C35 59.7(3)
C37 C38 C39 Fe2 -59.6(3)
C30 Fe2 C39 C35 80.4(3)
C34 Fe2 C39 C35 125.4(3)
C36 Fe2 C39 C35 -37.0(3)
C31 Fe2 C39 C35 41.6(6)
C37 Fe2 C39 C35 -81.0(3)
C38 Fe2 C39 C35 -119.1(4)
C32 Fe2 C39 C35 -155.2(6)
C33 Fe2 C39 C35 167.4(3)
C30 Fe2 C39 C38 -160.4(3)
C34 Fe2 C39 C38 -115.4(3)
C36 Fe2 C39 C38 82.2(3)
C31 Fe2 C39 C38 160.8(5)
C37 Fe2 C39 C38 38.1(3)
C35 Fe2 C39 C38 119.1(4)
C32 Fe2 C39 C38 -36.0(8)
C33 Fe2 C39 C38 -73.4(4)
